data_4513695
loop_
_publ_author_name
'Xu, Zhong-Xuan'
'Ma, Yu-Lu'
'Xiao, Yu'
'Zhang, Lei'
'Zhang, Jian'

_publ_section_title
;
 A Series of Homochiral Helical Metal--Organic Frameworks Based on Proline
 Derivatives
;
_journal_issue 12
_journal_name_full 'Crystal Growth &amp; Design'
_journal_page_first 5901
_journal_paper_doi 10.1021/acs.cgd.5b01359
_journal_volume 15
_journal_year 2015
_chemical_absolute_configuration rm
_chemical_formula_sum 'C32 H24 Cd1.5 N4 O7'
_chemical_formula_weight 745.15
_chemical_name_systematic
; 
 ? 
;
_space_group_IT_number 18
_symmetry_cell_setting orthorhombic
_symmetry_space_group_name_Hall 'P 2 2ab'
_symmetry_space_group_name_H-M 'P 21 21 2'
_atom_sites_solution_hydrogens geom
_atom_sites_solution_primary direct
_atom_sites_solution_secondary difmap
_audit_creation_method SHELXL-97
_cell_angle_alpha 90.00
_cell_angle_beta 90.00
_cell_angle_gamma 90.00
_cell_formula_units_Z 4
_cell_length_a 15.9125(3)
_cell_length_b 20.9486(4)
_cell_length_c 13.9023(2)
_cell_measurement_reflns_used 24581
_cell_measurement_temperature 293(2)
_cell_measurement_theta_max 28.9340
_cell_measurement_theta_min 2.7380
_cell_volume 4634.26(14)
_computing_cell_refinement 'Bruker FRAMBO'
_computing_data_collection 'Bruker FRAMBO'
_computing_data_reduction 'Bruker SAINT'
_computing_molecular_graphics 'Bruker SHELXTL'
_computing_publication_material 'Bruker SHELXTL'
_computing_structure_refinement 'SHELXL-97 (Sheldrick, 1997)'
_computing_structure_solution 'SHELXS-97 (Sheldrick, 1990)'
_diffrn_ambient_temperature 293(2)
_diffrn_detector_area_resol_mean 16.2083
_diffrn_measured_fraction_theta_full 0.998
_diffrn_measured_fraction_theta_max 0.998
_diffrn_measurement_device_type 'multiwire proportional'
_diffrn_measurement_method 'phi and omega scans'
_diffrn_radiation_monochromator graphite
_diffrn_radiation_source 'fine-focus sealed tube'
_diffrn_radiation_type MoK\a
_diffrn_radiation_wavelength 0.71073
_diffrn_reflns_av_R_equivalents 0.0378
_diffrn_reflns_av_sigmaI/netI 0.0223
_diffrn_reflns_limit_h_max 18
_diffrn_reflns_limit_h_min -18
_diffrn_reflns_limit_k_max 24
_diffrn_reflns_limit_k_min -24
_diffrn_reflns_limit_l_max 16
_diffrn_reflns_limit_l_min -16
_diffrn_reflns_number 58500
_diffrn_reflns_theta_full 25.00
_diffrn_reflns_theta_max 25.00
_diffrn_reflns_theta_min 2.43
_exptl_absorpt_coefficient_mu 0.730
_exptl_absorpt_correction_T_max 1.00000
_exptl_absorpt_correction_T_min 0.77159
_exptl_absorpt_correction_type multi-scan
_exptl_absorpt_process_details
'CrysAlisPro, Agilent Technologies,Version 1.171.36.28 (release 01-02-2013 CrysAlis171 .NET)(compiled Feb  1 2013,16:14:44)Empirical absorption correction using spherical harmonics, implemented in SCALE3 ABSPACK scaling algorithm.'
_exptl_crystal_colour clorless
_exptl_crystal_density_diffrn 1.068
_exptl_crystal_density_method 'not measured'
_exptl_crystal_description block
_exptl_crystal_F_000 1488
_exptl_crystal_size_max 0.15
_exptl_crystal_size_mid 0.1
_exptl_crystal_size_min 0.1
_refine_diff_density_max 0.829
_refine_diff_density_min -0.766
_refine_diff_density_rms 0.087
_refine_ls_abs_structure_details 'Flack H D (1983), Acta Cryst. A39, 876-881'
_refine_ls_abs_structure_Flack 0.02(3)
_refine_ls_extinction_method none
_refine_ls_goodness_of_fit_ref 1.085
_refine_ls_hydrogen_treatment mixed
_refine_ls_matrix_type full
_refine_ls_number_parameters 374
_refine_ls_number_reflns 8159
_refine_ls_number_restraints 2
_refine_ls_restrained_S_all 1.085
_refine_ls_R_factor_all 0.0393
_refine_ls_R_factor_gt 0.0373
_refine_ls_shift/su_max 0.029
_refine_ls_shift/su_mean 0.003
_refine_ls_structure_factor_coef Fsqd
_refine_ls_weighting_details 'calc w=1/[\s^2^(Fo^2^)+(0.1000P)^2^+0.0000P] where P=(Fo^2^+2Fc^2^)/3'
_refine_ls_weighting_scheme calc
_refine_ls_wR_factor_gt 0.1245
_refine_ls_wR_factor_ref 0.1269
_reflns_number_gt 7766
_reflns_number_total 8159
_reflns_threshold_expression >2sigma(I)
_cod_data_source_file cg5b01359_si_001.cif
_cod_data_source_block 5-D
_cod_depositor_comments
;
The following automatic conversions were performed:

'_symmetry_cell_setting' value 'Orthorhombic' changed to
'orthorhombic' according to
/usr/data/users/saulius/crontab/automatic-downloads/rss-feeds/ACS/lib/dictionaries/cif_core.dic
dictionary named 'cif_core.dic' version 2.4.2 from 2011-04-26.

Automatic conversion script
Id: cif_fix_values 4268 2015-11-12 08:31:59Z antanas 

 Adding full bibliography for 4513689--4513696.cif.
;
_cod_original_sg_symbol_H-M P2(1)2(1)2
_cod_original_formula_sum 'C32 H24 Cd1.50 N4 O7'
_cod_database_code 4513695

loop_
_symmetry_equiv_pos_as_xyz
'x, y, z'
'-x, -y, z'
'-x+1/2, y+1/2, -z'
'x+1/2, -y+1/2, -z'

loop_
_atom_site_label
_atom_site_type_symbol
_atom_site_fract_x
_atom_site_fract_y
_atom_site_fract_z
_atom_site_U_iso_or_equiv
_atom_site_adp_type
_atom_site_occupancy
_atom_site_symmetry_multiplicity
_atom_site_calc_flag
_atom_site_refinement_flags
Cd1 Cd 0.748616(18) 0.409316(13) 0.40039(2) 0.02909(11) Uani 1 1 d .
Cd2 Cd 1.0000 0.5000 0.41958(3) 0.02640(12) Uani 1 2 d S
N4 N 1.0000 0.5000 0.2534(3) 0.0303(10) Uani 1 2 d S
N3 N 0.7612(3) 0.4125(2) -0.4316(3) 0.0479(10) Uani 1 1 d .
O2 O 0.7211(2) 0.51812(15) 0.3797(3) 0.0460(9) Uani 1 1 d .
O1 O 0.85460(17) 0.50178(15) 0.4097(2) 0.0388(7) Uani 1 1 d .
N2 N 0.7361(3) 0.4003(2) 0.2339(3) 0.0463(10) Uani 1 1 d .
O6 O 0.5027(2) 0.88896(13) 0.5660(2) 0.0425(7) Uani 1 1 d .
C24 C 0.7720(8) 0.3634(4) -0.3811(5) 0.117(5) Uani 1 1 d .
H24A H 0.7833 0.3252 -0.4125 0.141 Uiso 1 1 calc R
O4 O 0.3928(2) 0.60862(17) 0.4167(3) 0.0593(11) Uani 1 1 d .
C14 C 0.5609(2) 0.8504(2) 0.5794(3) 0.0303(9) Uani 1 1 d .
C1 C 0.7949(3) 0.5382(2) 0.3910(4) 0.0339(10) Uani 1 1 d .
O7 O 0.62622(19) 0.86011(15) 0.6277(2) 0.0361(7) Uani 1 1 d .
C12 C 0.6256(3) 0.7458(2) 0.5314(4) 0.0374(11) Uani 1 1 d .
H12A H 0.6765 0.7607 0.5555 0.045 Uiso 1 1 calc R
C25 C 0.7612(7) 0.4658(3) -0.3849(4) 0.086(3) Uani 1 1 d .
H25A H 0.7592 0.5031 -0.4211 0.104 Uiso 1 1 calc R
N1 N 0.7366(3) 0.6469(2) 0.3947(4) 0.0495(11) Uani 1 1 d .
C6 C 0.7018(3) 0.6491(2) 0.4813(5) 0.0471(13) Uani 1 1 d .
C26 C 0.7638(7) 0.4725(4) -0.2868(4) 0.090(3) Uani 1 1 d .
H26A H 0.7621 0.5127 -0.2584 0.108 Uiso 1 1 calc R
C2 C 0.8114(3) 0.6080(2) 0.3755(5) 0.0555(16) Uani 1 1 d .
H2A H 0.8563 0.6214 0.4194 0.067 Uiso 1 1 calc R
C7 C 0.6213(3) 0.6873(2) 0.4916(4) 0.0413(11) Uani 1 1 d .
O3 O 0.7313(3) 0.6207(2) 0.5496(4) 0.0712(14) Uani 1 1 d .
C16 C 0.7582(5) 0.3444(4) 0.0872(4) 0.077(2) Uani 1 1 d .
H16A H 0.7825 0.3097 0.0560 0.093 Uiso 1 1 calc R
N5 N 1.0000 0.5000 0.5830(4) 0.0565(16) Uani 1 2 d SD
C15 C 0.7647(5) 0.3506(3) 0.1853(4) 0.0628(17) Uani 1 1 d .
H15A H 0.7907 0.3179 0.2195 0.075 Uiso 1 1 calc R
C23 C 0.7679(14) 0.3627(5) -0.2807(5) 0.201(9) Uani 1 1 d .
H23A H 0.7646 0.3241 -0.2478 0.241 Uiso 1 1 calc R
O5 O 0.3263(2) 0.69991(19) 0.4297(3) 0.0593(11) Uani 1 1 d .
C10 C 0.4771(3) 0.7601(2) 0.5016(4) 0.0372(11) Uani 1 1 d .
H10A H 0.4291 0.7854 0.5024 0.045 Uiso 1 1 calc R
C9 C 0.4731(3) 0.6978(2) 0.4656(4) 0.0441(12) Uani 1 1 d .
C11 C 0.5537(3) 0.7845(2) 0.5366(4) 0.0325(10) Uani 1 1 d .
C8 C 0.5482(3) 0.6636(2) 0.4575(5) 0.0504(14) Uani 1 1 d .
H8A H 0.5477 0.6237 0.4281 0.061 Uiso 1 1 calc R
C13 C 0.3917(3) 0.6679(3) 0.4351(4) 0.0413(11) Uani 1 1 d .
C22 C 0.7689(5) 0.4184(4) -0.2318(4) 0.081(2) Uani 1 1 d .
C17 C 0.7148(5) 0.3907(5) 0.0349(4) 0.086(3) Uani 1 1 d .
C3 C 0.8373(5) 0.6236(3) 0.2752(7) 0.092(3) Uani 1 1 d .
H3A H 0.8298 0.5864 0.2345 0.111 Uiso 1 1 calc R
H3B H 0.8963 0.6352 0.2742 0.111 Uiso 1 1 calc R
C18 C 0.6877(7) 0.4404(5) 0.0811(6) 0.115(4) Uani 1 1 d .
H18A H 0.6610 0.4729 0.0473 0.138 Uiso 1 1 calc R
C21 C 0.7762(8) 0.4183(5) -0.1231(5) 0.121(4) Uani 1 1 d .
H21A H 0.8265 0.3949 -0.1053 0.146 Uiso 1 1 calc R
H21B H 0.7834 0.4620 -0.1015 0.146 Uiso 1 1 calc R
C19 C 0.6980(5) 0.4463(4) 0.1820(5) 0.080(2) Uani 1 1 d .
H19A H 0.6780 0.4827 0.2130 0.096 Uiso 1 1 calc R
C20 C 0.7064(6) 0.3912(5) -0.0731(5) 0.109(4) Uani 1 1 d .
H20A H 0.6988 0.3476 -0.0951 0.131 Uiso 1 1 calc R
H20B H 0.6562 0.4149 -0.0901 0.131 Uiso 1 1 calc R
C5 C 0.7063(4) 0.6780(4) 0.3015(7) 0.090(3) Uani 1 1 d .
H5A H 0.6859 0.7209 0.3133 0.108 Uiso 1 1 calc R
H5B H 0.6616 0.6530 0.2724 0.108 Uiso 1 1 calc R
C4 C 0.7843(8) 0.6790(7) 0.2369(11) 0.162(5) Uiso 1 1 d .
H4A H 0.7693 0.6724 0.1701 0.195 Uiso 1 1 calc R
H4B H 0.8141 0.7192 0.2428 0.195 Uiso 1 1 calc R
C27 C 1.0506(4) 0.5388(3) 0.2052(5) 0.0572(14) Uiso 1 1 d .
H27A H 1.0846 0.5673 0.2387 0.069 Uiso 1 1 calc R
C32 C 1.0000 0.5000 0.791(3) 0.33(3) Uiso 1 2 d SD
C34 C 0.9655(5) 0.5479(4) 0.6360(7) 0.092(3) Uiso 1 1 d D
H34A H 0.9408 0.5819 0.6035 0.110 Uiso 1 1 calc R
C28 C 1.0534(6) 0.5376(5) 0.1100(8) 0.101(3) Uiso 1 1 d .
C33 C 0.9650(7) 0.5489(6) 0.7374(9) 0.121(4) Uiso 1 1 d D
C29 C 0.9797(11) 0.5204(8) 0.0598(13) 0.090(5) Uiso 0.50 1 d P
C30 C 0.9833(14) 0.5229(9) 0.9140(14) 0.110(6) Uiso 0.50 1 d P
C31 C 0.9897(10) 0.5149(6) 0.7809(9) 0.063(4) Uiso 0.50 1 d P

loop_
_atom_site_aniso_label
_atom_site_aniso_U_11
_atom_site_aniso_U_22
_atom_site_aniso_U_33
_atom_site_aniso_U_23
_atom_site_aniso_U_13
_atom_site_aniso_U_12
Cd1 0.02781(17) 0.03441(18) 0.02503(18) 0.00240(10) 0.00082(14) -0.00210(14)
Cd2 0.0311(2) 0.0286(2) 0.0195(2) 0.000 0.000 -0.00038(18)
N4 0.028(2) 0.043(3) 0.021(2) 0.000 0.000 -0.005(3)
N3 0.060(3) 0.060(3) 0.0238(19) 0.0028(18) 0.0073(19) -0.002(3)
O2 0.0339(17) 0.0351(19) 0.069(3) -0.0013(16) -0.0043(15) -0.0095(12)
O1 0.0328(14) 0.0276(13) 0.0559(18) 0.007(2) 0.0102(13) 0.0061(13)
N2 0.052(3) 0.058(3) 0.028(2) 0.0059(18) -0.0061(19) -0.002(2)
O6 0.0342(15) 0.0324(15) 0.061(2) -0.0114(13) -0.009(2) 0.0044(15)
C24 0.240(14) 0.074(5) 0.038(3) 0.010(3) 0.012(5) 0.071(7)
O4 0.0438(19) 0.048(2) 0.087(3) -0.019(2) -0.015(2) -0.0148(16)
C14 0.026(2) 0.029(2) 0.036(2) 0.0010(19) 0.0069(18) -0.0046(16)
C1 0.036(2) 0.035(2) 0.030(2) 0.0006(19) 0.005(2) 0.0049(19)
O7 0.0336(16) 0.0360(16) 0.0386(18) -0.0055(14) -0.0037(14) -0.0027(13)
C12 0.025(2) 0.033(2) 0.054(3) -0.008(2) -0.001(2) 0.0040(18)
C25 0.155(8) 0.070(4) 0.035(3) 0.000(3) 0.017(5) -0.016(5)
N1 0.031(2) 0.041(2) 0.077(3) 0.004(2) 0.008(2) 0.0078(17)
C6 0.040(3) 0.030(3) 0.071(4) -0.013(3) -0.013(3) 0.007(2)
C26 0.164(9) 0.077(4) 0.030(3) -0.008(3) 0.001(5) -0.012(5)
C2 0.029(2) 0.032(3) 0.106(5) 0.003(3) 0.004(3) 0.0095(19)
C7 0.033(2) 0.029(2) 0.062(3) -0.010(2) -0.004(2) 0.0052(19)
O3 0.065(3) 0.060(3) 0.088(3) -0.023(2) -0.021(2) 0.029(2)
C16 0.091(5) 0.109(5) 0.032(3) -0.017(3) 0.009(4) -0.007(5)
N5 0.064(4) 0.078(4) 0.027(3) 0.000 0.000 -0.010(4)
C15 0.087(5) 0.062(4) 0.039(3) -0.008(3) -0.005(3) 0.007(3)
C23 0.47(3) 0.099(7) 0.030(4) 0.002(4) -0.010(9) 0.120(12)
O5 0.0321(19) 0.063(2) 0.083(3) -0.017(2) -0.0092(19) -0.0052(16)
C10 0.032(3) 0.034(2) 0.046(3) -0.009(2) 0.001(2) 0.0035(18)
C9 0.038(3) 0.046(3) 0.048(3) -0.011(2) -0.008(2) -0.009(2)
C11 0.023(2) 0.035(2) 0.040(3) -0.001(2) 0.0001(19) 0.0023(17)
C8 0.036(3) 0.036(3) 0.079(4) -0.017(3) 0.002(3) 0.002(2)
C13 0.030(2) 0.050(3) 0.044(3) -0.005(2) -0.002(2) -0.006(2)
C22 0.100(6) 0.119(6) 0.024(3) -0.001(3) -0.001(3) -0.030(5)
C17 0.097(5) 0.149(8) 0.011(3) -0.008(4) 0.009(3) -0.030(5)
C3 0.085(5) 0.061(4) 0.131(8) 0.042(4) 0.063(5) 0.027(4)
C18 0.180(10) 0.126(8) 0.038(4) 0.030(5) -0.023(5) 0.038(7)
C21 0.183(10) 0.156(9) 0.025(3) 0.013(4) -0.014(5) -0.058(8)
C19 0.114(6) 0.093(5) 0.033(3) -0.002(3) -0.021(4) 0.033(5)
C20 0.121(7) 0.189(11) 0.019(3) 0.012(4) -0.008(4) -0.027(7)
C5 0.059(4) 0.096(6) 0.116(7) 0.021(5) 0.027(4) 0.029(4)

loop_
_atom_type_symbol
_atom_type_description
_atom_type_scat_dispersion_real
_atom_type_scat_dispersion_imag
_atom_type_scat_source
C C 0.0033 0.0016 'International Tables Vol C Tables 4.2.6.8 and 6.1.1.4'
H H 0.0000 0.0000 'International Tables Vol C Tables 4.2.6.8 and 6.1.1.4'
N N 0.0061 0.0033 'International Tables Vol C Tables 4.2.6.8 and 6.1.1.4'
O O 0.0106 0.0060 'International Tables Vol C Tables 4.2.6.8 and 6.1.1.4'
Cd Cd -0.8075 1.2024 'International Tables Vol C Tables 4.2.6.8 and 6.1.1.4'

loop_
_geom_angle_atom_site_label_1
_geom_angle_atom_site_label_2
_geom_angle_atom_site_label_3
_geom_angle
_geom_angle_site_symmetry_1
_geom_angle_site_symmetry_3
O7 Cd1 O4 143.28(13) 3_646 2_665
O7 Cd1 N2 82.37(14) 3_646 .
O4 Cd1 N2 90.06(17) 2_665 .
O7 Cd1 O2 125.74(11) 3_646 .
O4 Cd1 O2 89.31(12) 2_665 .
N2 Cd1 O2 86.62(15) . .
O7 Cd1 N3 96.26(14) 3_646 1_556
O4 Cd1 N3 89.44(17) 2_665 1_556
N2 Cd1 N3 176.96(16) . 1_556
O2 Cd1 N3 96.37(16) . 1_556
O7 Cd1 O1 77.05(10) 3_646 .
O4 Cd1 O1 139.65(12) 2_665 .
N2 Cd1 O1 99.63(14) . .
O2 Cd1 O1 52.77(10) . .
N3 Cd1 O1 82.67(14) 1_556 .
O7 Cd1 O5 91.68(11) 3_646 2_665
O4 Cd1 O5 52.64(12) 2_665 2_665
N2 Cd1 O5 92.56(15) . 2_665
O2 Cd1 O5 141.95(11) . 2_665
N3 Cd1 O5 84.75(15) 1_556 2_665
O1 Cd1 O5 162.03(12) . 2_665
N5 Cd2 N4 180.000(1) . .
N5 Cd2 O1 93.38(8) . .
N4 Cd2 O1 86.62(8) . .
N5 Cd2 O1 93.38(8) . 2_765
N4 Cd2 O1 86.62(8) . 2_765
O1 Cd2 O1 173.24(15) . 2_765
N5 Cd2 O6 85.07(8) . 4_566
N4 Cd2 O6 94.93(8) . 4_566
O1 Cd2 O6 90.41(12) . 4_566
O1 Cd2 O6 90.17(12) 2_765 4_566
N5 Cd2 O6 85.07(8) . 3_646
N4 Cd2 O6 94.93(8) . 3_646
O1 Cd2 O6 90.17(12) . 3_646
O1 Cd2 O6 90.41(12) 2_765 3_646
O6 Cd2 O6 170.14(16) 4_566 3_646
C27 N4 C27 119.4(7) 2_765 .
C27 N4 Cd2 120.3(3) 2_765 .
C27 N4 Cd2 120.3(3) . .
C24 N3 C25 115.2(6) . .
C24 N3 Cd1 123.0(5) . 1_554
C25 N3 Cd1 121.7(4) . 1_554
C1 O2 Cd1 97.8(3) . .
C1 O1 Cd2 141.5(3) . .
C1 O1 Cd1 87.2(3) . .
Cd2 O1 Cd1 130.20(13) . .
C15 N2 C19 116.4(5) . .
C15 N2 Cd1 122.8(4) . .
C19 N2 Cd1 120.8(4) . .
C14 O6 Cd2 130.4(3) . 3_656
N3 C24 C23 124.1(7) . .
N3 C24 H24A 117.9 . .
C23 C24 H24A 117.9 . .
C13 O4 Cd1 99.6(3) . 2_665
O6 C14 O7 126.3(4) . .
O6 C14 C11 118.7(4) . .
O7 C14 C11 115.1(4) . .
O1 C1 O2 122.2(4) . .
O1 C1 C2 119.5(4) . .
O2 C1 C2 118.2(4) . .
C14 O7 Cd1 134.9(3) . 3_656
C7 C12 C11 120.3(4) . .
C7 C12 H12A 119.8 . .
C11 C12 H12A 119.8 . .
N3 C25 C26 126.0(7) . .
N3 C25 H25A 117.0 . .
C26 C25 H25A 117.0 . .
C6 N1 C2 121.5(5) . .
C6 N1 C5 128.6(5) . .
C2 N1 C5 109.8(5) . .
O3 C6 N1 122.1(5) . .
O3 C6 C7 120.8(6) . .
N1 C6 C7 117.1(5) . .
C22 C26 C25 118.1(7) . .
C22 C26 H26A 120.9 . .
C25 C26 H26A 120.9 . .
N1 C2 C3 105.8(5) . .
N1 C2 C1 111.9(4) . .
C3 C2 C1 113.3(6) . .
N1 C2 H2A 108.6 . .
C3 C2 H2A 108.6 . .
C1 C2 H2A 108.6 . .
C12 C7 C8 121.5(4) . .
C12 C7 C6 118.4(4) . .
C8 C7 C6 120.1(4) . .
C15 C16 C17 119.3(7) . .
C15 C16 H16A 120.4 . .
C17 C16 H16A 120.4 . .
C34 N5 C34 114.4(9) . 2_765
C34 N5 Cd2 122.8(5) . .
C34 N5 Cd2 122.8(5) 2_765 .
N2 C15 C16 123.7(6) . .
N2 C15 H15A 118.1 . .
C16 C15 H15A 118.1 . .
C22 C23 C24 119.5(9) . .
C22 C23 H23A 120.3 . .
C24 C23 H23A 120.3 . .
C13 O5 Cd1 85.3(3) . 2_665
C9 C10 C11 120.1(4) . .
C9 C10 H10A 120.0 . .
C11 C10 H10A 120.0 . .
C8 C9 C10 118.0(4) . .
C8 C9 C13 120.1(4) . .
C10 C9 C13 122.0(5) . .
C12 C11 C10 118.5(4) . .
C12 C11 C14 119.2(4) . .
C10 C11 C14 122.3(4) . .
C7 C8 C9 121.3(4) . .
C7 C8 H8A 119.3 . .
C9 C8 H8A 119.3 . .
O5 C13 O4 122.0(4) . .
O5 C13 C9 121.0(5) . .
O4 C13 C9 117.0(4) . .
C23 C22 C26 115.7(6) . .
C23 C22 C21 120.1(8) . .
C26 C22 C21 124.1(7) . .
C18 C17 C16 117.7(6) . .
C18 C17 C20 117.3(8) . .
C16 C17 C20 124.6(8) . .
C2 C3 C4 109.8(7) . .
C2 C3 H3A 109.7 . .
C4 C3 H3A 109.7 . .
C2 C3 H3B 109.7 . .
C4 C3 H3B 109.7 . .
H3A C3 H3B 108.2 . .
C17 C18 C19 121.5(8) . .
C17 C18 H18A 119.3 . .
C19 C18 H18A 119.3 . .
C20 C21 C22 115.2(8) . .
C20 C21 H21A 108.5 . .
C22 C21 H21A 108.5 . .
C20 C21 H21B 108.5 . .
C22 C21 H21B 108.5 . .
H21A C21 H21B 107.5 . .
N2 C19 C18 121.2(7) . .
N2 C19 H19A 119.4 . .
C18 C19 H19A 119.4 . .
C21 C20 C17 114.8(7) . .
C21 C20 H20A 108.6 . .
C17 C20 H20A 108.6 . .
C21 C20 H20B 108.6 . .
C17 C20 H20B 108.6 . .
H20A C20 H20B 107.6 . .
N1 C5 C4 104.3(7) . .
N1 C5 H5A 110.9 . .
C4 C5 H5A 110.9 . .
N1 C5 H5B 110.9 . .
C4 C5 H5B 110.9 . .
H5A C5 H5B 108.9 . .
C3 C4 C5 103.4(9) . .
C3 C4 H4A 111.1 . .
C5 C4 H4A 111.1 . .
C3 C4 H4B 111.1 . .
C5 C4 H4B 111.1 . .
H4A C4 H4B 109.0 . .
C28 C27 N4 120.8(7) . .
C28 C27 H27A 119.6 . .
N4 C27 H27A 119.6 . .
C31 C32 C33 126(8) 2_765 .
C31 C32 C33 11(5) 2_765 2_765
C33 C32 C33 115(3) . 2_765
C31 C32 C30 129(7) 2_765 .
C33 C32 C30 104.8(13) . .
C33 C32 C30 140.3(19) 2_765 .
C31 C32 C30 94(6) 2_765 2_765
C33 C32 C30 140.3(19) . 2_765
C33 C32 C30 104.8(13) 2_765 2_765
C30 C32 C30 35.5(14) . 2_765
N5 C34 C33 123.7(9) . .
N5 C34 H34A 118.1 . .
C33 C34 H34A 118.1 . .
C27 C28 C29 118.1(11) . .
C27 C28 C29 118.0(11) . 2_765
C29 C28 C29 43.0(12) . 2_765
C31 C33 C32 4.1(17) . .
C31 C33 C34 125.7(14) . .
C32 C33 C34 121.6(19) . .
C31 C33 C31 14.9(7) . 2_765
C32 C33 C31 10.8(15) . 2_765
C34 C33 C31 110.8(10) . 2_765
C29 C29 C28 72.7(16) 2_765 .
C29 C29 C28 64.3(15) 2_765 2_765
C28 C29 C28 105.7(14) . 2_765
C29 C29 C30 90.2(7) 2_765 1_554
C28 C29 C30 117.7(13) . 1_554
C28 C29 C30 119.8(12) 2_765 1_554
C30 C30 C32 72.3(7) 2_765 .
C30 C30 C31 84.0(7) 2_765 .
C32 C30 C31 11.7(5) . .
C30 C30 C29 89.5(7) 2_765 1_556
C32 C30 C29 161.6(12) . 1_556
C31 C30 C29 173.2(12) . 1_556
C31 C31 C33 143.4(10) 2_765 .
C31 C31 C33 21.7(6) 2_765 2_765
C33 C31 C33 121.7(16) . 2_765
C31 C31 C30 96.0(7) 2_765 .
C33 C31 C30 120.6(14) . .
C33 C31 C30 117.7(10) 2_765 .

loop_
_geom_bond_atom_site_label_1
_geom_bond_atom_site_label_2
_geom_bond_distance
_geom_bond_site_symmetry_2
Cd1 O7 2.276(3) 3_646
Cd1 O4 2.293(4) 2_665
Cd1 N2 2.330(4) .
Cd1 O2 2.339(3) .
Cd1 N3 2.346(4) 1_556
Cd1 O1 2.572(3) .
Cd1 O5 2.612(4) 2_665
Cd2 N5 2.273(5) .
Cd2 N4 2.311(4) .
Cd2 O1 2.318(3) .
Cd2 O1 2.318(3) 2_765
Cd2 O6 2.335(3) 4_566
Cd2 O6 2.335(3) 3_646
N4 C27 1.326(7) 2_765
N4 C27 1.326(7) .
N3 C24 1.256(8) .
N3 C25 1.292(8) .
N3 Cd1 2.346(4) 1_554
O2 C1 1.258(5) .
O1 C1 1.246(5) .
N2 C15 1.322(8) .
N2 C19 1.349(8) .
O6 C14 1.244(5) .
O6 Cd2 2.335(3) 3_656
C24 C23 1.397(10) .
C24 H24A 0.9300 .
O4 C13 1.267(6) .
O4 Cd1 2.293(4) 2_665
C14 O7 1.255(5) .
C14 C11 1.506(6) .
C1 C2 1.500(7) .
O7 Cd1 2.276(3) 3_656
C12 C7 1.347(7) .
C12 C11 1.405(6) .
C12 H12A 0.9300 .
C25 C26 1.371(9) .
C25 H25A 0.9300 .
N1 C6 1.326(7) .
N1 C2 1.469(6) .
N1 C5 1.528(10) .
C6 O3 1.214(7) .
C6 C7 1.516(7) .
C26 C22 1.370(11) .
C26 H26A 0.9300 .
C2 C3 1.490(11) .
C2 H2A 0.9800 .
C7 C8 1.351(7) .
C16 C15 1.375(8) .
C16 C17 1.396(12) .
C16 H16A 0.9300 .
N5 C34 1.360(10) .
N5 C34 1.360(10) 2_765
C15 H15A 0.9300 .
C23 C22 1.350(12) .
C23 H23A 0.9300 .
O5 C13 1.241(6) .
O5 Cd1 2.612(4) 2_665
C10 C9 1.399(7) .
C10 C11 1.409(6) .
C10 H10A 0.9300 .
C9 C8 1.397(7) .
C9 C13 1.501(6) .
C8 H8A 0.9300 .
C22 C21 1.516(9) .
C17 C18 1.297(12) .
C17 C20 1.507(8) .
C3 C4 1.531(14) .
C3 H3A 0.9700 .
C3 H3B 0.9700 .
C18 C19 1.417(10) .
C18 H18A 0.9300 .
C21 C20 1.427(13) .
C21 H21A 0.9700 .
C21 H21B 0.9700 .
C19 H19A 0.9300 .
C20 H20A 0.9700 .
C20 H20B 0.9700 .
C5 C4 1.533(14) .
C5 H5A 0.9700 .
C5 H5B 0.9700 .
C4 H4A 0.9700 .
C4 H4B 0.9700 .
C27 C28 1.325(12) .
C27 H27A 0.9300 .
C32 C31 0.379(19) 2_765
C32 C33 1.383(17) .
C32 C33 1.383(17) 2_765
C32 C30 1.80(4) .
C32 C30 1.80(4) 2_765
C34 C33 1.410(15) .
C34 H34A 0.9300 .
C28 C29 1.41(2) .
C28 C29 1.496(19) 2_765
C33 C31 1.013(16) .
C33 C31 1.63(2) 2_765
C29 C29 1.07(3) 2_765
C29 C28 1.496(19) 2_765
C29 C30 2.03(3) 1_554
C30 C30 1.10(4) 2_765
C30 C31 1.86(2) .
C30 C29 2.03(3) 1_556
C31 C31 0.71(3) 2_765
C31 C33 1.63(2) 2_765

loop_
_platon_squeeze_void_nr
_platon_squeeze_void_average_x
_platon_squeeze_void_average_y
_platon_squeeze_void_average_z
_platon_squeeze_void_volume
_platon_squeeze_void_count_electrons
_platon_squeeze_void_content
1 -0.004 0.001 -0.005 2166 296 ' '
